data_7714484
loop_
_publ_author_name
'Suga, Yuto'
'Sunada, Yusuke'

_publ_section_title
;
 Reduction-induced hapticity increase in a silacycle-bridged biaryl-based
 ligand coordinated to an iron center.
;
_journal_issue 3
_journal_name_full 'Dalton transactions (Cambridge, England : 2003)'
_journal_page_first 862
_journal_page_last 865
_journal_paper_doi 10.1039/d3dt03788f
_journal_volume 53
_journal_year 2024
_chemical_formula_moiety 'C46 H73 Br Fe P2 Si'
_chemical_formula_sum 'C46 H73 Br Fe P2 Si'
_chemical_formula_weight 851.87
_space_group_crystal_system monoclinic
_space_group_IT_number 14
_space_group_name_Hall '-P 2yn'
_space_group_name_H-M_alt 'P 1 21/n 1'
_atom_sites_solution_hydrogens geom
_atom_sites_solution_primary direct
_atom_sites_solution_secondary difmap
_audit_update_record
;
2023-10-11 deposited with the CCDC.	2023-11-15 downloaded from the CCDC.
;
_cell_angle_alpha 90.0000
_cell_angle_beta 94.720(6)
_cell_angle_gamma 90.0000
_cell_formula_units_Z 4
_cell_length_a 10.3693(7)
_cell_length_b 22.8549(15)
_cell_length_c 18.8063(13)
_cell_measurement_reflns_used 9371
_cell_measurement_temperature 128
_cell_measurement_theta_max 30.90
_cell_measurement_theta_min 2.04
_cell_volume 4441.8(5)
_computing_cell_refinement 'CrysAlisPro 1.171.41.93a (Rigaku OD, 2020)'
_computing_data_collection 'CrysAlisPro 1.171.41.93a (Rigaku OD, 2020)'
_computing_data_reduction 'CrysAlisPro 1.171.41.93a (Rigaku OD, 2020)'
_computing_molecular_graphics 'CrystalStructure 4.3'
_computing_publication_material 'CrystalStructure 4.3 (Rigaku, 2019)'
_computing_structure_refinement 'SHELXL Version 2018/3 (Sheldrick, 2008)'
_computing_structure_solution 'SHELXT Version 2018/2 (Sheldrick, 2014)'
_diffrn_ambient_temperature 128
_diffrn_detector_area_resol_mean 28.445
_diffrn_measured_fraction_theta_full 0.996
_diffrn_measured_fraction_theta_max 0.893
_diffrn_measurement_device_type 'Rigaku Saturn724'
_diffrn_measurement_method \w
_diffrn_radiation_type 'Mo K\a'
_diffrn_radiation_wavelength 0.71073
_diffrn_reflns_av_R_equivalents 0.1535
_diffrn_reflns_av_unetI/netI 0.2194
_diffrn_reflns_Laue_measured_fraction_full 0.996
_diffrn_reflns_Laue_measured_fraction_max 0.893
_diffrn_reflns_limit_h_max 13
_diffrn_reflns_limit_h_min -14
_diffrn_reflns_limit_k_max 32
_diffrn_reflns_limit_k_min -33
_diffrn_reflns_limit_l_max 26
_diffrn_reflns_limit_l_min -27
_diffrn_reflns_number 40562
_diffrn_reflns_point_group_measured_fraction_full 0.996
_diffrn_reflns_point_group_measured_fraction_max 0.893
_diffrn_reflns_theta_full 25.242
_diffrn_reflns_theta_max 31.079
_diffrn_reflns_theta_min 1.782
_diffrn_standards_number 0
_exptl_absorpt_coefficient_mu 1.371
_exptl_absorpt_correction_T_max 0.986
_exptl_absorpt_correction_T_min 0.548
_exptl_absorpt_correction_type multi-scan
_exptl_absorpt_process_details
;
CrysAlisPro 1.171.41.93a (Rigaku Oxford Diffraction, 2020)
Empirical absorption correction using spherical harmonics,
implemented in SCALE3 ABSPACK scaling algorithm.
;
_exptl_crystal_colour red
_exptl_crystal_density_diffrn 1.274
_exptl_crystal_density_method 'not measured'
_exptl_crystal_description prism
_exptl_crystal_F_000 1816.00
_exptl_crystal_size_max 0.020
_exptl_crystal_size_mid 0.020
_exptl_crystal_size_min 0.010
_refine_diff_density_max 0.68
_refine_diff_density_min -0.80
_refine_ls_extinction_method none
_refine_ls_goodness_of_fit_ref 0.996
_refine_ls_hydrogen_treatment constr
_refine_ls_number_parameters 460
_refine_ls_number_reflns 12724
_refine_ls_number_restraints 0
_refine_ls_R_factor_all 0.1961
_refine_ls_R_factor_gt 0.0794
_refine_ls_shift/su_max 0.001
_refine_ls_structure_factor_coef Fsqd
_refine_ls_weighting_details 'w = 1/[\s^2^(Fo^2^)+(0.0324P)^2^] where P=(Fo^2^+2Fc^2^)/3'
_refine_ls_weighting_scheme calc
_refine_ls_wR_factor_gt 0.1204
_refine_ls_wR_factor_ref 0.1558
_reflns_Friedel_coverage 0.000
_reflns_number_gt 5966
_reflns_number_total 12724
_reflns_threshold_expression F^2^>2.0\s(F^2^)
_cod_data_source_file d3dt03788f2.cif
_cod_data_source_block Fe(C20H25Si)Br(dcpe)
_cod_depositor_comments 'Adding full bibliography for 7714484--7714485.cif.'
_cod_database_code 7714484

loop_
_space_group_symop_id
_space_group_symop_operation_xyz
1 +X,+Y,+Z
2 1/2-X,1/2+Y,1/2-Z
3 -X,-Y,-Z
4 -1/2+X,-1/2-Y,-1/2+Z

loop_
_atom_site_label
_atom_site_type_symbol
_atom_site_fract_x
_atom_site_fract_y
_atom_site_fract_z
_atom_site_U_iso_or_equiv
_atom_site_adp_type
_atom_site_occupancy
_atom_site_site_symmetry_order
_atom_site_calc_flag
_atom_site_refinement_flags_posn
_atom_site_refinement_flags_adp
_atom_site_refinement_flags_occupancy
_atom_site_disorder_assembly
_atom_site_disorder_group
Br1 Br 0.06504(5) 0.68183(2) 0.77542(3) 0.02792(15) Uani 1 1 d . . . . .
Fe1 Fe 0.27787(6) 0.68151(3) 0.73083(3) 0.01676(16) Uani 1 1 d . . . . .
P1 P 0.35377(11) 0.77108(5) 0.79600(6) 0.0172(3) Uani 1 1 d . . . . .
P2 P 0.41462(11) 0.62888(5) 0.82619(6) 0.0176(3) Uani 1 1 d . . . . .
Si1 Si 0.17310(12) 0.63895(6) 0.57147(7) 0.0217(3) Uani 1 1 d . . . . .
C1 C 0.3227(4) 0.65380(19) 0.6300(2) 0.0152(10) Uani 1 1 d . . . . .
C2 C 0.3606(5) 0.8296(2) 0.4637(3) 0.0362(14) Uani 1 1 d . . . . .
C3 C 0.3978(4) 0.6957(2) 0.5877(2) 0.0217(11) Uani 1 1 d . . . . .
C4 C 0.5282(4) 0.6821(2) 0.5766(2) 0.0217(11) Uani 1 1 d . . . . .
C5 C 0.5975(4) 0.7153(2) 0.5327(3) 0.0275(12) Uani 1 1 d . . . . .
C6 C 0.5415(5) 0.7633(2) 0.4984(3) 0.0285(13) Uani 1 1 d . . . . .
C7 C 0.4153(5) 0.7790(2) 0.5081(3) 0.0244(12) Uani 1 1 d . . . . .
C8 C 0.3439(4) 0.7465(2) 0.5545(2) 0.0191(11) Uani 1 1 d . . . . .
C9 C 0.2039(4) 0.7616(2) 0.5636(2) 0.0212(11) Uani 1 1 d . . . . .
C10 C 0.1660(5) 0.8190(2) 0.5716(3) 0.0261(12) Uani 1 1 d . . . . .
C11 C 0.0363(5) 0.8332(2) 0.5788(2) 0.0286(13) Uani 1 1 d . . . . .
C12 C -0.0553(5) 0.7891(2) 0.5783(3) 0.0287(13) Uani 1 1 d . . . . .
C13 C -0.0168(4) 0.7319(2) 0.5730(3) 0.0252(12) Uani 1 1 d . . . . .
C14 C 0.1114(4) 0.7157(2) 0.5656(2) 0.0201(11) Uani 1 1 d . . . . .
C15 C 0.0530(5) 0.5896(2) 0.6125(3) 0.0251(12) Uani 1 1 d . . . . .
C16 C 0.1189(5) 0.5369(2) 0.6495(3) 0.0399(15) Uani 1 1 d . . . . .
C17 C -0.0596(5) 0.5707(2) 0.5610(3) 0.0430(16) Uani 1 1 d . . . . .
C18 C 0.2040(5) 0.6091(2) 0.4796(3) 0.0308(13) Uani 1 1 d . . . . .
C19 C 0.2963(6) 0.5566(2) 0.4864(3) 0.0492(18) Uani 1 1 d . . . . .
C20 C 0.2538(5) 0.6533(3) 0.4276(3) 0.0386(15) Uani 1 1 d . . . . .
C21 C 0.4133(4) 0.74240(19) 0.8841(2) 0.0190(10) Uani 1 1 d . . . . .
H21A H 0.467097 0.772961 0.909297 0.023 Uiso 1 1 calc R U . . .
H21B H 0.337817 0.735450 0.912017 0.023 Uiso 1 1 calc R U . . .
C22 C 0.4923(4) 0.6861(2) 0.8840(2) 0.0187(10) Uani 1 1 d . . . . .
C23 C 0.2250(4) 0.82088(19) 0.8224(2) 0.0169(10) Uani 1 1 d . . . . .
H23 H 0.169259 0.796199 0.851360 0.020 Uiso 1 1 calc R U . . .
C24 C 0.1353(4) 0.8426(2) 0.7598(2) 0.0228(11) Uani 1 1 d . . . . .
H24A H 0.101690 0.808790 0.731040 0.027 Uiso 1 1 calc R U . . .
H24B H 0.184432 0.867880 0.728885 0.027 Uiso 1 1 calc R U . . .
C25 C 0.0222(4) 0.8771(2) 0.7858(3) 0.0298(13) Uani 1 1 d . . . . .
H25A H -0.031828 0.892622 0.744126 0.036 Uiso 1 1 calc R U . . .
H25B H -0.032306 0.850658 0.812320 0.036 Uiso 1 1 calc R U . . .
C26 C 0.0692(5) 0.9274(2) 0.8337(3) 0.0337(14) Uani 1 1 d . . . . .
H26A H -0.005938 0.948000 0.851346 0.040 Uiso 1 1 calc R U . . .
H26B H 0.117449 0.955740 0.806147 0.040 Uiso 1 1 calc R U . . .
C27 C 0.1566(5) 0.9049(2) 0.8967(3) 0.0300(13) Uani 1 1 d . . . . .
H27A H 0.106199 0.879175 0.926464 0.036 Uiso 1 1 calc R U . . .
H27B H 0.189115 0.938334 0.926521 0.036 Uiso 1 1 calc R U . . .
C28 C 0.2709(4) 0.8709(2) 0.8714(3) 0.0238(11) Uani 1 1 d . . . . .
H28A H 0.326104 0.897583 0.845679 0.029 Uiso 1 1 calc R U . . .
H28B H 0.323857 0.855011 0.913247 0.029 Uiso 1 1 calc R U . . .
C29 C 0.4886(4) 0.81735(19) 0.7684(2) 0.0182(10) Uani 1 1 d . . . . .
H29 H 0.520431 0.842367 0.809833 0.022 Uiso 1 1 calc R U . . .
C30 C 0.6001(4) 0.7786(2) 0.7486(3) 0.0242(11) Uani 1 1 d . . . . .
H30A H 0.632274 0.755332 0.790808 0.029 Uiso 1 1 calc R U . . .
H30B H 0.567642 0.750886 0.710735 0.029 Uiso 1 1 calc R U . . .
C31 C 0.7116(4) 0.8138(2) 0.7224(3) 0.0253(12) Uani 1 1 d . . . . .
H31A H 0.751837 0.837616 0.762256 0.030 Uiso 1 1 calc R U . . .
H31B H 0.778144 0.786646 0.706846 0.030 Uiso 1 1 calc R U . . .
C32 C 0.6668(4) 0.8535(2) 0.6614(3) 0.0239(12) Uani 1 1 d . . . . .
H32A H 0.636079 0.829600 0.619402 0.029 Uiso 1 1 calc R U . . .
H32B H 0.740171 0.877732 0.648044 0.029 Uiso 1 1 calc R U . . .
C33 C 0.5589(4) 0.8926(2) 0.6820(3) 0.0327(14) Uani 1 1 d . . . . .
H33A H 0.528360 0.917221 0.640729 0.039 Uiso 1 1 calc R U . . .
H33B H 0.592150 0.918858 0.721202 0.039 Uiso 1 1 calc R U . . .
C34 C 0.4455(4) 0.8572(2) 0.7061(3) 0.0257(12) Uani 1 1 d . . . . .
H34A H 0.377730 0.884176 0.720601 0.031 Uiso 1 1 calc R U . . .
H34B H 0.407627 0.833224 0.665813 0.031 Uiso 1 1 calc R U . . .
C35 C 0.3447(4) 0.57924(19) 0.8902(2) 0.0187(11) Uani 1 1 d . . . . .
H35 H 0.417450 0.566155 0.924739 0.022 Uiso 1 1 calc R U . . .
C36 C 0.2448(4) 0.6088(2) 0.9337(2) 0.0226(11) Uani 1 1 d . . . . .
C37 C 0.1964(5) 0.5653(2) 0.9877(3) 0.0294(13) Uani 1 1 d . . . . .
C38 C 0.1419(5) 0.5102(2) 0.9519(3) 0.0340(14) Uani 1 1 d . . . . .
C39 C 0.2404(5) 0.4817(2) 0.9075(3) 0.0333(14) Uani 1 1 d . . . . .
C40 C 0.2884(5) 0.5247(2) 0.8533(3) 0.0269(12) Uani 1 1 d . . . . .
C41 C 0.5510(4) 0.58529(19) 0.7960(2) 0.0178(10) Uani 1 1 d . . . . .
H41 H 0.511799 0.555341 0.761999 0.021 Uiso 1 1 calc R U . . .
C42 C 0.6319(4) 0.5518(2) 0.8538(3) 0.0261(12) Uani 1 1 d . . . . .
C43 C 0.7363(5) 0.5153(2) 0.8212(3) 0.0348(14) Uani 1 1 d . . . . .
C44 C 0.8209(5) 0.5520(2) 0.7767(3) 0.0340(14) Uani 1 1 d . . . . .
C45 C 0.7407(5) 0.5854(2) 0.7199(3) 0.0318(14) Uani 1 1 d . . . . .
C46 C 0.6394(4) 0.6229(2) 0.7539(3) 0.0237(11) Uani 1 1 d . . . . .
H1 H 0.371930 0.617391 0.635780 0.018 Uiso 1 1 d . U . . .
H2A H 0.271009 0.822391 0.449289 0.043 Uiso 1 1 d . U . . .
H2B H 0.407629 0.833780 0.422000 0.043 Uiso 1 1 d . U . . .
H2C H 0.368341 0.865001 0.491230 0.043 Uiso 1 1 d . U . . .
H4 H 0.567301 0.649830 0.599629 0.026 Uiso 1 1 d . U . . .
H5 H 0.682740 0.705429 0.526070 0.033 Uiso 1 1 d . U . . .
H6 H 0.588970 0.785310 0.468270 0.034 Uiso 1 1 d . U . . .
H10 H 0.227250 0.848750 0.572109 0.031 Uiso 1 1 d . U . . .
H11 H 0.011950 0.872000 0.583880 0.034 Uiso 1 1 d . U . . .
H12 H -0.142019 0.798150 0.581650 0.034 Uiso 1 1 d . U . . .
H13 H -0.078639 0.702519 0.574449 0.030 Uiso 1 1 d . U . . .
H15 H 0.016250 0.612530 0.649820 0.030 Uiso 1 1 d . U . . .
H16A H 0.153550 0.512010 0.614510 0.048 Uiso 1 1 d . U . . .
H16B H 0.056600 0.515310 0.674100 0.048 Uiso 1 1 d . U . . .
H16C H 0.187510 0.549870 0.683010 0.048 Uiso 1 1 d . U . . .
H17A H -0.104570 0.604670 0.541830 0.051 Uiso 1 1 d . U . . .
H17B H -0.118119 0.547100 0.585920 0.051 Uiso 1 1 d . U . . .
H17C H -0.028151 0.548361 0.522901 0.051 Uiso 1 1 d . U . . .
H18 H 0.120961 0.594580 0.457960 0.037 Uiso 1 1 d . U . . .
H19A H 0.380610 0.569469 0.504930 0.059 Uiso 1 1 d . U . . .
H19B H 0.301961 0.539169 0.440320 0.059 Uiso 1 1 d . U . . .
H19C H 0.264170 0.528251 0.518241 0.059 Uiso 1 1 d . U . . .
H20A H 0.255730 0.635540 0.381480 0.046 Uiso 1 1 d . U . . .
H20B H 0.339589 0.665441 0.444499 0.046 Uiso 1 1 d . U . . .
H20C H 0.197570 0.686709 0.424240 0.046 Uiso 1 1 d . U . . .
H22A H 0.505180 0.670940 0.933429 0.022 Uiso 1 1 d . U . . .
H22B H 0.578469 0.694981 0.867770 0.022 Uiso 1 1 d . U . . .
H36A H 0.171250 0.622850 0.901480 0.027 Uiso 1 1 d . U . . .
H36B H 0.284709 0.642961 0.959419 0.027 Uiso 1 1 d . U . . .
H37A H 0.268770 0.554800 1.022840 0.035 Uiso 1 1 d . U . . .
H37B H 0.128391 0.584280 1.013500 0.035 Uiso 1 1 d . U . . .
H38A H 0.063281 0.519990 0.920860 0.041 Uiso 1 1 d . U . . .
H38B H 0.117530 0.482380 0.988760 0.041 Uiso 1 1 d . U . . .
H39A H 0.200800 0.447499 0.882210 0.040 Uiso 1 1 d . U . . .
H39B H 0.314950 0.467830 0.939448 0.040 Uiso 1 1 d . U . . .
H40A H 0.355301 0.505520 0.826840 0.032 Uiso 1 1 d . U . . .
H40B H 0.215480 0.535800 0.818710 0.032 Uiso 1 1 d . U . . .
H42A H 0.575250 0.525721 0.879340 0.031 Uiso 1 1 d . U . . .
H42B H 0.673690 0.579749 0.888690 0.031 Uiso 1 1 d . U . . .
H43A H 0.791201 0.496069 0.859880 0.042 Uiso 1 1 d . U . . .
H43B H 0.694040 0.484200 0.790770 0.042 Uiso 1 1 d . U . . .
H44A H 0.871350 0.579929 0.808101 0.041 Uiso 1 1 d . U . . .
H44B H 0.882240 0.526340 0.754009 0.041 Uiso 1 1 d . U . . .
H45A H 0.696600 0.557529 0.685690 0.038 Uiso 1 1 d . U . . .
H45B H 0.797560 0.610730 0.693610 0.038 Uiso 1 1 d . U . . .
H46A H 0.683910 0.652181 0.786139 0.028 Uiso 1 1 d . U . . .
H46B H 0.586800 0.644310 0.716020 0.028 Uiso 1 1 d . U . . .

loop_
_atom_site_aniso_label
_atom_site_aniso_U_11
_atom_site_aniso_U_22
_atom_site_aniso_U_33
_atom_site_aniso_U_23
_atom_site_aniso_U_13
_atom_site_aniso_U_12
Br1 0.0226(3) 0.0361(3) 0.0257(3) -0.0044(2) 0.0063(2) -0.0051(2)
Fe1 0.0155(3) 0.0213(4) 0.0139(4) -0.0015(3) 0.0037(3) -0.0015(3)
P1 0.0173(7) 0.0191(7) 0.0153(7) -0.0001(5) 0.0034(5) -0.0020(5)
P2 0.0181(6) 0.0204(7) 0.0147(7) 0.0012(5) 0.0041(5) 0.0004(5)
Si1 0.0188(7) 0.0283(8) 0.0183(8) -0.0036(6) 0.0032(6) -0.0023(6)
C1 0.015(2) 0.021(3) 0.010(2) -0.0028(19) 0.0024(19) 0.0028(19)
C2 0.034(3) 0.045(4) 0.030(3) 0.015(3) 0.005(3) -0.001(3)
C3 0.019(3) 0.032(3) 0.014(3) -0.005(2) 0.001(2) 0.000(2)
C4 0.020(3) 0.029(3) 0.016(3) 0.001(2) 0.001(2) 0.002(2)
C5 0.016(3) 0.043(3) 0.024(3) -0.008(3) 0.007(2) -0.003(2)
C6 0.029(3) 0.035(3) 0.023(3) 0.001(2) 0.015(3) -0.007(2)
C7 0.022(3) 0.032(3) 0.019(3) -0.001(2) -0.001(2) -0.008(2)
C8 0.012(2) 0.028(3) 0.017(3) -0.002(2) 0.001(2) -0.003(2)
C9 0.021(3) 0.029(3) 0.014(3) 0.005(2) 0.002(2) 0.001(2)
C10 0.030(3) 0.029(3) 0.019(3) 0.002(2) 0.000(2) 0.002(2)
C11 0.038(3) 0.037(3) 0.011(3) -0.002(2) 0.003(2) 0.018(3)
C12 0.025(3) 0.044(4) 0.018(3) 0.005(2) 0.007(2) 0.012(3)
C13 0.017(3) 0.042(3) 0.017(3) -0.002(2) 0.003(2) 0.003(2)
C14 0.023(3) 0.028(3) 0.010(3) 0.002(2) 0.004(2) 0.005(2)
C15 0.024(3) 0.033(3) 0.019(3) -0.009(2) 0.008(2) -0.005(2)
C16 0.047(4) 0.035(3) 0.040(4) 0.006(3) 0.019(3) 0.001(3)
C17 0.036(3) 0.051(4) 0.045(4) -0.020(3) 0.017(3) -0.017(3)
C18 0.029(3) 0.040(3) 0.024(3) -0.009(2) 0.006(2) -0.006(2)
C19 0.086(5) 0.032(4) 0.035(4) -0.007(3) 0.034(4) 0.001(3)
C20 0.043(4) 0.056(4) 0.018(3) -0.002(3) 0.008(3) 0.008(3)
C21 0.016(2) 0.025(3) 0.016(3) 0.000(2) 0.001(2) -0.001(2)
C22 0.020(2) 0.022(3) 0.015(3) 0.000(2) 0.005(2) -0.003(2)
C23 0.017(2) 0.019(2) 0.015(3) 0.000(2) 0.006(2) 0.005(2)
C24 0.019(3) 0.032(3) 0.019(3) 0.006(2) 0.006(2) 0.002(2)
C25 0.016(3) 0.039(3) 0.035(3) 0.011(3) 0.006(2) 0.008(2)
C26 0.035(3) 0.031(3) 0.037(4) -0.002(3) 0.013(3) 0.010(2)
C27 0.033(3) 0.026(3) 0.033(3) -0.009(2) 0.015(3) -0.004(2)
C28 0.026(3) 0.025(3) 0.021(3) -0.002(2) 0.004(2) -0.001(2)
C29 0.015(2) 0.020(2) 0.020(3) -0.002(2) 0.001(2) -0.003(2)
C30 0.024(3) 0.025(3) 0.024(3) 0.005(2) 0.002(2) 0.004(2)
C31 0.016(3) 0.041(3) 0.020(3) 0.001(2) 0.009(2) -0.001(2)
C32 0.017(3) 0.030(3) 0.025(3) -0.001(2) 0.007(2) -0.007(2)
C33 0.025(3) 0.036(3) 0.040(4) 0.014(3) 0.016(3) -0.002(2)
C34 0.016(3) 0.030(3) 0.032(3) 0.006(2) 0.004(2) -0.002(2)
C35 0.020(3) 0.019(3) 0.018(3) 0.001(2) 0.006(2) 0.001(2)
C36 0.023(3) 0.026(3) 0.020(3) -0.004(2) 0.010(2) 0.002(2)
C37 0.035(3) 0.035(3) 0.021(3) 0.001(2) 0.018(3) 0.001(2)
C38 0.038(3) 0.034(3) 0.033(3) 0.001(3) 0.024(3) -0.011(3)
C39 0.041(3) 0.022(3) 0.040(4) 0.002(2) 0.015(3) -0.009(2)
C40 0.027(3) 0.027(3) 0.028(3) 0.003(2) 0.011(2) -0.004(2)
C41 0.022(3) 0.016(2) 0.016(3) -0.0003(19) 0.005(2) -0.001(2)
C42 0.022(3) 0.031(3) 0.027(3) 0.006(2) 0.014(2) 0.005(2)
C43 0.030(3) 0.031(3) 0.044(4) 0.003(3) 0.009(3) 0.011(2)
C44 0.026(3) 0.027(3) 0.052(4) 0.002(3) 0.020(3) 0.003(2)
C45 0.026(3) 0.037(3) 0.036(4) 0.002(3) 0.022(3) 0.002(2)
C46 0.021(3) 0.025(3) 0.025(3) 0.005(2) 0.004(2) 0.001(2)

loop_
_atom_type_symbol
_atom_type_description
_atom_type_scat_dispersion_real
_atom_type_scat_dispersion_imag
_atom_type_scat_source
C C 0.0033 0.0016
;
International Tables for Crystallography
(Vol. C, Tables 4.2.6.8 and 6.1.1.4)
;
H H 0.0000 0.0000
;
International Tables for Crystallography
(Vol. C, Table 6.1.1.4)
;
Br Br -0.2901 2.4595
;
International Tables for Crystallography
(Vol. C, Tables 4.2.6.8 and 6.1.1.4)
;
Fe Fe 0.3463 0.8444
;
International Tables for Crystallography
(Vol. C, Tables 4.2.6.8 and 6.1.1.4)
;
P P 0.1023 0.0942
;
International Tables for Crystallography
(Vol. C, Tables 4.2.6.8 and 6.1.1.4)
;
Si Si 0.0817 0.0704
;
International Tables for Crystallography
(Vol. C, Tables 4.2.6.8 and 6.1.1.4)
;

loop_
_geom_angle_atom_site_label_1
_geom_angle_atom_site_label_2
_geom_angle_atom_site_label_3
_geom_angle
_geom_angle_site_symmetry_1
_geom_angle_site_symmetry_3
_geom_angle_publ_flag
C1 Fe1 Br1 126.31(12) . . ?
C1 Fe1 P1 127.87(12) . . ?
Br1 Fe1 P1 95.01(3) . . ?
C1 Fe1 P2 110.49(12) . . ?
Br1 Fe1 P2 103.41(4) . . ?
P1 Fe1 P2 84.52(5) . . ?
C21 P1 C23 99.9(2) . . ?
C21 P1 C29 104.4(2) . . ?
C23 P1 C29 107.5(2) . . ?
C21 P1 Fe1 102.72(15) . . ?
C23 P1 Fe1 115.66(15) . . ?
C29 P1 Fe1 123.12(15) . . ?
C22 P2 C35 103.2(2) . . ?
C22 P2 C41 104.7(2) . . ?
C35 P2 C41 102.67(19) . . ?
C22 P2 Fe1 106.02(15) . . ?
C35 P2 Fe1 122.23(16) . . ?
C41 P2 Fe1 116.11(15) . . ?
C1 Si1 C14 97.4(2) . . ?
C1 Si1 C15 114.4(2) . . ?
C14 Si1 C15 110.5(2) . . ?
C1 Si1 C18 114.0(2) . . ?
C14 Si1 C18 111.4(2) . . ?
C15 Si1 C18 108.7(2) . . ?
C3 C1 Si1 104.3(3) . . ?
C3 C1 Fe1 116.8(3) . . ?
Si1 C1 Fe1 110.9(2) . . ?
C3 C1 H1 108.2 . . ?
Si1 C1 H1 108.2 . . ?
Fe1 C1 H1 108.1 . . ?
C7 C2 H2A 109.5 . . ?
C7 C2 H2B 109.5 . . ?
H2A C2 H2B 109.3 . . ?
C7 C2 H2C 109.6 . . ?
H2A C2 H2C 109.4 . . ?
H2B C2 H2C 109.4 . . ?
C8 C3 C4 117.5(4) . . ?
C8 C3 C1 123.7(4) . . ?
C4 C3 C1 118.7(4) . . ?
C5 C4 C3 121.4(4) . . ?
C5 C4 H4 119.3 . . ?
C3 C4 H4 119.3 . . ?
C4 C5 C6 120.1(4) . . ?
C4 C5 H5 119.9 . . ?
C6 C5 H5 119.9 . . ?
C5 C6 C7 120.8(4) . . ?
C5 C6 H6 119.5 . . ?
C7 C6 H6 119.6 . . ?
C6 C7 C8 119.9(5) . . ?
C6 C7 C2 116.2(4) . . ?
C8 C7 C2 123.8(4) . . ?
C7 C8 C3 120.1(4) . . ?
C7 C8 C9 120.6(4) . . ?
C3 C8 C9 119.0(4) . . ?
C10 C9 C14 119.9(4) . . ?
C10 C9 C8 120.8(4) . . ?
C14 C9 C8 119.3(4) . . ?
C9 C10 C11 120.9(5) . . ?
C9 C10 H10 119.6 . . ?
C11 C10 H10 119.4 . . ?
C12 C11 C10 119.8(5) . . ?
C12 C11 H11 120.1 . . ?
C10 C11 H11 120.1 . . ?
C13 C12 C11 119.3(4) . . ?
C13 C12 H12 120.3 . . ?
C11 C12 H12 120.4 . . ?
C12 C13 C14 123.0(5) . . ?
C12 C13 H13 118.6 . . ?
C14 C13 H13 118.4 . . ?
C13 C14 C9 117.1(4) . . ?
C13 C14 Si1 124.5(4) . . ?
C9 C14 Si1 117.7(3) . . ?
C17 C15 C16 111.0(5) . . ?
C17 C15 Si1 114.1(4) . . ?
C16 C15 Si1 111.9(3) . . ?
C17 C15 H15 106.6 . . ?
C16 C15 H15 106.4 . . ?
Si1 C15 H15 106.4 . . ?
C15 C16 H16A 109.5 . . ?
C15 C16 H16B 109.4 . . ?
H16A C16 H16B 109.3 . . ?
C15 C16 H16C 109.6 . . ?
H16A C16 H16C 109.5 . . ?
H16B C16 H16C 109.5 . . ?
C15 C17 H17A 109.5 . . ?
C15 C17 H17B 109.5 . . ?
H17A C17 H17B 109.3 . . ?
C15 C17 H17C 109.7 . . ?
H17A C17 H17C 109.5 . . ?
H17B C17 H17C 109.5 . . ?
C20 C18 C19 109.2(4) . . ?
C20 C18 Si1 115.7(4) . . ?
C19 C18 Si1 110.8(4) . . ?
C20 C18 H18 106.8 . . ?
C19 C18 H18 106.9 . . ?
Si1 C18 H18 106.9 . . ?
C18 C19 H19A 109.5 . . ?
C18 C19 H19B 109.5 . . ?
H19A C19 H19B 109.4 . . ?
C18 C19 H19C 109.5 . . ?
H19A C19 H19C 109.5 . . ?
H19B C19 H19C 109.5 . . ?
C18 C20 H20A 109.5 . . ?
C18 C20 H20B 109.5 . . ?
H20A C20 H20B 109.5 . . ?
C18 C20 H20C 109.5 . . ?
H20A C20 H20C 109.5 . . ?
H20B C20 H20C 109.4 . . ?
C22 C21 P1 116.1(3) . . ?
C22 C21 H21A 108.3 . . ?
P1 C21 H21A 108.3 . . ?
C22 C21 H21B 108.3 . . ?
P1 C21 H21B 108.3 . . ?
H21A C21 H21B 107.4 . . ?
C21 C22 P2 113.0(3) . . ?
C21 C22 H22A 109.0 . . ?
P2 C22 H22A 108.8 . . ?
C21 C22 H22B 109.1 . . ?
P2 C22 H22B 108.9 . . ?
H22A C22 H22B 107.8 . . ?
C28 C23 C24 111.4(4) . . ?
C28 C23 P1 115.3(3) . . ?
C24 C23 P1 113.6(3) . . ?
C28 C23 H23 105.1 . . ?
C24 C23 H23 105.1 . . ?
P1 C23 H23 105.1 . . ?
C23 C24 C25 110.9(4) . . ?
C23 C24 H24A 109.4 . . ?
C25 C24 H24A 109.4 . . ?
C23 C24 H24B 109.4 . . ?
C25 C24 H24B 109.4 . . ?
H24A C24 H24B 108.0 . . ?
C26 C25 C24 111.3(4) . . ?
C26 C25 H25A 109.4 . . ?
C24 C25 H25A 109.4 . . ?
C26 C25 H25B 109.4 . . ?
C24 C25 H25B 109.4 . . ?
H25A C25 H25B 108.0 . . ?
C25 C26 C27 110.4(4) . . ?
C25 C26 H26A 109.6 . . ?
C27 C26 H26A 109.6 . . ?
C25 C26 H26B 109.6 . . ?
C27 C26 H26B 109.6 . . ?
H26A C26 H26B 108.1 . . ?
C26 C27 C28 111.0(4) . . ?
C26 C27 H27A 109.4 . . ?
C28 C27 H27A 109.4 . . ?
C26 C27 H27B 109.4 . . ?
C28 C27 H27B 109.4 . . ?
H27A C27 H27B 108.0 . . ?
C23 C28 C27 111.1(4) . . ?
C23 C28 H28A 109.4 . . ?
C27 C28 H28A 109.4 . . ?
C23 C28 H28B 109.4 . . ?
C27 C28 H28B 109.4 . . ?
H28A C28 H28B 108.0 . . ?
C34 C29 C30 109.9(4) . . ?
C34 C29 P1 112.0(3) . . ?
C30 C29 P1 109.8(3) . . ?
C34 C29 H29 108.3 . . ?
C30 C29 H29 108.3 . . ?
P1 C29 H29 108.3 . . ?
C31 C30 C29 112.4(4) . . ?
C31 C30 H30A 109.1 . . ?
C29 C30 H30A 109.1 . . ?
C31 C30 H30B 109.1 . . ?
C29 C30 H30B 109.1 . . ?
H30A C30 H30B 107.8 . . ?
C32 C31 C30 111.7(4) . . ?
C32 C31 H31A 109.3 . . ?
C30 C31 H31A 109.3 . . ?
C32 C31 H31B 109.3 . . ?
C30 C31 H31B 109.3 . . ?
H31A C31 H31B 107.9 . . ?
C31 C32 C33 110.4(4) . . ?
C31 C32 H32A 109.6 . . ?
C33 C32 H32A 109.6 . . ?
C31 C32 H32B 109.6 . . ?
C33 C32 H32B 109.6 . . ?
H32A C32 H32B 108.1 . . ?
C32 C33 C34 111.6(4) . . ?
C32 C33 H33A 109.3 . . ?
C34 C33 H33A 109.3 . . ?
C32 C33 H33B 109.3 . . ?
C34 C33 H33B 109.3 . . ?
H33A C33 H33B 108.0 . . ?
C29 C34 C33 111.2(4) . . ?
C29 C34 H34A 109.4 . . ?
C33 C34 H34A 109.4 . . ?
C29 C34 H34B 109.4 . . ?
C33 C34 H34B 109.4 . . ?
H34A C34 H34B 108.0 . . ?
C40 C35 C36 110.8(4) . . ?
C40 C35 P2 111.3(3) . . ?
C36 C35 P2 113.4(3) . . ?
C40 C35 H35 107.0 . . ?
C36 C35 H35 107.0 . . ?
P2 C35 H35 107.0 . . ?
C35 C36 C37 109.9(4) . . ?
C35 C36 H36A 109.7 . . ?
C37 C36 H36A 109.8 . . ?
C35 C36 H36B 109.6 . . ?
C37 C36 H36B 109.6 . . ?
H36A C36 H36B 108.3 . . ?
C38 C37 C36 112.1(4) . . ?
C38 C37 H37A 109.3 . . ?
C36 C37 H37A 109.1 . . ?
C38 C37 H37B 109.2 . . ?
C36 C37 H37B 109.0 . . ?
H37A C37 H37B 108.1 . . ?
C37 C38 C39 110.9(4) . . ?
C37 C38 H38A 109.4 . . ?
C39 C38 H38A 109.4 . . ?
C37 C38 H38B 109.4 . . ?
C39 C38 H38B 109.4 . . ?
H38A C38 H38B 108.3 . . ?
C38 C39 C40 111.3(4) . . ?
C38 C39 H39A 109.4 . . ?
C40 C39 H39A 109.4 . . ?
C38 C39 H39B 109.3 . . ?
C40 C39 H39B 109.3 . . ?
H39A C39 H39B 108.1 . . ?
C35 C40 C39 110.9(4) . . ?
C35 C40 H40A 109.5 . . ?
C39 C40 H40A 109.4 . . ?
C35 C40 H40B 109.5 . . ?
C39 C40 H40B 109.3 . . ?
H40A C40 H40B 108.2 . . ?
C42 C41 C46 109.5(4) . . ?
C42 C41 P2 116.2(3) . . ?
C46 C41 P2 111.2(3) . . ?
C42 C41 H41 106.5 . . ?
C46 C41 H41 106.5 . . ?
P2 C41 H41 106.5 . . ?
C41 C42 C43 110.7(4) . . ?
C41 C42 H42A 109.6 . . ?
C43 C42 H42A 109.5 . . ?
C41 C42 H42B 109.5 . . ?
C43 C42 H42B 109.4 . . ?
H42A C42 H42B 108.1 . . ?
C44 C43 C42 112.3(4) . . ?
C44 C43 H43A 109.2 . . ?
C42 C43 H43A 109.2 . . ?
C44 C43 H43B 109.2 . . ?
C42 C43 H43B 109.1 . . ?
H43A C43 H43B 107.8 . . ?
C45 C44 C43 111.2(4) . . ?
C45 C44 H44A 109.4 . . ?
C43 C44 H44A 109.3 . . ?
C45 C44 H44B 109.3 . . ?
C43 C44 H44B 109.4 . . ?
H44A C44 H44B 108.2 . . ?
C44 C45 C46 110.1(4) . . ?
C44 C45 H45A 109.6 . . ?
C46 C45 H45A 109.6 . . ?
C44 C45 H45B 109.5 . . ?
C46 C45 H45B 109.7 . . ?
H45A C45 H45B 108.3 . . ?
C41 C46 C45 111.2(4) . . ?
C41 C46 H46A 109.4 . . ?
C45 C46 H46A 109.4 . . ?
C41 C46 H46B 109.4 . . ?
C45 C46 H46B 109.4 . . ?
H46A C46 H46B 108.0 . . ?

loop_
_geom_bond_atom_site_label_1
_geom_bond_atom_site_label_2
_geom_bond_distance
_geom_bond_site_symmetry_2
_geom_bond_publ_flag
Br1 Fe1 2.4245(8) . ?
Fe1 C1 2.087(4) . ?
Fe1 P1 2.4808(14) . ?
Fe1 P2 2.5011(14) . ?
P1 C21 1.841(5) . ?
P1 C23 1.853(4) . ?
P1 C29 1.861(4) . ?
P2 C22 1.844(5) . ?
P2 C35 1.845(4) . ?
P2 C41 1.856(4) . ?
Si1 C1 1.858(5) . ?
Si1 C14 1.867(5) . ?
Si1 C15 1.891(5) . ?
Si1 C18 1.909(5) . ?
C1 C3 1.503(6) . ?
C1 H1 0.9779 . ?
C2 C7 1.510(7) . ?
C2 H2A 0.9607 . ?
C2 H2B 0.9608 . ?
C2 H2C 0.9599 . ?
C3 C8 1.412(6) . ?
C3 C4 1.420(6) . ?
C4 C5 1.368(6) . ?
C4 H4 0.9309 . ?
C5 C6 1.377(7) . ?
C5 H5 0.9301 . ?
C6 C7 1.383(6) . ?
C6 H6 0.9292 . ?
C7 C8 1.402(6) . ?
C8 C9 1.515(6) . ?
C9 C10 1.383(6) . ?
C9 C14 1.424(6) . ?
C10 C11 1.400(6) . ?
C10 H10 0.9295 . ?
C11 C12 1.384(7) . ?
C11 H11 0.9301 . ?
C12 C13 1.374(7) . ?
C12 H12 0.9294 . ?
C13 C14 1.397(6) . ?
C13 H13 0.9302 . ?
C15 C17 1.517(7) . ?
C15 C16 1.525(7) . ?
C15 H15 0.9785 . ?
C16 H16A 0.9604 . ?
C16 H16B 0.9612 . ?
C16 H16C 0.9587 . ?
C17 H17A 0.9612 . ?
C17 H17B 0.9612 . ?
C17 H17C 0.9587 . ?
C18 C20 1.525(7) . ?
C18 C19 1.533(7) . ?
C18 H18 0.9798 . ?
C19 H19A 0.9605 . ?
C19 H19B 0.9602 . ?
C19 H19C 0.9597 . ?
C20 H20A 0.9596 . ?
C20 H20B 0.9604 . ?
C20 H20C 0.9607 . ?
C21 C22 1.525(6) . ?
C21 H21A 0.9900 . ?
C21 H21B 0.9900 . ?
C22 H22A 0.9908 . ?
C22 H22B 0.9888 . ?
C23 C28 1.519(6) . ?
C23 C24 1.523(6) . ?
C23 H23 1.0000 . ?
C24 C25 1.526(6) . ?
C24 H24A 0.9900 . ?
C24 H24B 0.9900 . ?
C25 C26 1.518(7) . ?
C25 H25A 0.9900 . ?
C25 H25B 0.9900 . ?
C26 C27 1.521(7) . ?
C26 H26A 0.9900 . ?
C26 H26B 0.9900 . ?
C27 C28 1.527(6) . ?
C27 H27A 0.9900 . ?
C27 H27B 0.9900 . ?
C28 H28A 0.9900 . ?
C28 H28B 0.9900 . ?
C29 C34 1.521(6) . ?
C29 C30 1.527(6) . ?
C29 H29 1.0000 . ?
C30 C31 1.524(6) . ?
C30 H30A 0.9900 . ?
C30 H30B 0.9900 . ?
C31 C32 1.506(6) . ?
C31 H31A 0.9900 . ?
C31 H31B 0.9900 . ?
C32 C33 1.509(6) . ?
C32 H32A 0.9900 . ?
C32 H32B 0.9900 . ?
C33 C34 1.527(6) . ?
C33 H33A 0.9900 . ?
C33 H33B 0.9900 . ?
C34 H34A 0.9900 . ?
C34 H34B 0.9900 . ?
C35 C40 1.520(6) . ?
C35 C36 1.530(6) . ?
C35 H35 1.0000 . ?
C36 C37 1.534(6) . ?
C36 H36A 0.9883 . ?
C36 H36B 0.9906 . ?
C37 C38 1.515(7) . ?
C37 H37A 0.9887 . ?
C37 H37B 0.9887 . ?
C38 C39 1.518(7) . ?
C38 H38A 0.9894 . ?
C38 H38B 0.9880 . ?
C39 C40 1.528(6) . ?
C39 H39A 0.9877 . ?
C39 H39B 0.9906 . ?
C40 H40A 0.9885 . ?
C40 H40B 0.9895 . ?
C41 C42 1.523(6) . ?
C41 C46 1.526(6) . ?
C41 H41 1.0000 . ?
C42 C43 1.534(6) . ?
C42 H42A 0.9893 . ?
C42 H42B 0.9900 . ?
C43 C44 1.514(6) . ?
C43 H43A 0.9895 . ?
C43 H43B 0.9915 . ?
C44 C45 1.506(7) . ?
C44 H44A 0.9886 . ?
C44 H44B 0.9887 . ?
C45 C46 1.535(6) . ?
C45 H45A 0.9896 . ?
C45 H45B 0.9882 . ?
C46 H46A 0.9911 . ?
C46 H46B 0.9896 . ?

loop_
_geom_torsion_atom_site_label_1
_geom_torsion_atom_site_label_2
_geom_torsion_atom_site_label_3
_geom_torsion_atom_site_label_4
_geom_torsion
_geom_torsion_site_symmetry_1
_geom_torsion_site_symmetry_2
_geom_torsion_site_symmetry_3
_geom_torsion_site_symmetry_4
_geom_torsion_publ_flag
C14 Si1 C1 C3 -60.6(3) . . . . ?
C15 Si1 C1 C3 -177.2(3) . . . . ?
C18 Si1 C1 C3 56.8(4) . . . . ?
C14 Si1 C1 Fe1 65.9(2) . . . . ?
C15 Si1 C1 Fe1 -50.6(3) . . . . ?
C18 Si1 C1 Fe1 -176.6(2) . . . . ?
Si1 C1 C3 C8 49.0(5) . . . . ?
Fe1 C1 C3 C8 -73.8(5) . . . . ?
Si1 C1 C3 C4 -127.2(4) . . . . ?
Fe1 C1 C3 C4 110.1(4) . . . . ?
C8 C3 C4 C5 -3.1(7) . . . . ?
C1 C3 C4 C5 173.3(4) . . . . ?
C3 C4 C5 C6 0.4(8) . . . . ?
C4 C5 C6 C7 0.6(8) . . . . ?
C5 C6 C7 C8 1.2(8) . . . . ?
C5 C6 C7 C2 -175.6(5) . . . . ?
C6 C7 C8 C3 -3.9(7) . . . . ?
C2 C7 C8 C3 172.6(5) . . . . ?
C6 C7 C8 C9 -177.5(4) . . . . ?
C2 C7 C8 C9 -1.0(7) . . . . ?
C4 C3 C8 C7 4.8(7) . . . . ?
C1 C3 C8 C7 -171.4(4) . . . . ?
C4 C3 C8 C9 178.5(4) . . . . ?
C1 C3 C8 C9 2.3(7) . . . . ?
C7 C8 C9 C10 -44.5(7) . . . . ?
C3 C8 C9 C10 141.9(5) . . . . ?
C7 C8 C9 C14 137.0(5) . . . . ?
C3 C8 C9 C14 -36.7(6) . . . . ?
C14 C9 C10 C11 -2.5(7) . . . . ?
C8 C9 C10 C11 178.9(4) . . . . ?
C9 C10 C11 C12 0.3(7) . . . . ?
C10 C11 C12 C13 2.1(7) . . . . ?
C11 C12 C13 C14 -2.2(8) . . . . ?
C12 C13 C14 C9 0.0(7) . . . . ?
C12 C13 C14 Si1 170.7(4) . . . . ?
C10 C9 C14 C13 2.4(7) . . . . ?
C8 C9 C14 C13 -179.1(4) . . . . ?
C10 C9 C14 Si1 -169.0(4) . . . . ?
C8 C9 C14 Si1 9.6(6) . . . . ?
C1 Si1 C14 C13 -134.6(4) . . . . ?
C15 Si1 C14 C13 -15.1(5) . . . . ?
C18 Si1 C14 C13 105.9(4) . . . . ?
C1 Si1 C14 C9 36.0(4) . . . . ?
C15 Si1 C14 C9 155.6(3) . . . . ?
C18 Si1 C14 C9 -83.5(4) . . . . ?
C1 Si1 C15 C17 -171.8(3) . . . . ?
C14 Si1 C15 C17 79.6(4) . . . . ?
C18 Si1 C15 C17 -43.0(4) . . . . ?
C1 Si1 C15 C16 -44.8(4) . . . . ?
C14 Si1 C15 C16 -153.4(4) . . . . ?
C18 Si1 C15 C16 84.0(4) . . . . ?
C23 P1 C21 C22 162.0(3) . . . . ?
C29 P1 C21 C22 -86.9(4) . . . . ?
Fe1 P1 C21 C22 42.6(3) . . . . ?
P1 C21 C22 P2 -48.5(4) . . . . ?
C35 P2 C22 C21 -102.2(3) . . . . ?
C41 P2 C22 C21 150.7(3) . . . . ?
Fe1 P2 C22 C21 27.4(3) . . . . ?
C21 P1 C23 C28 62.1(4) . . . . ?
C29 P1 C23 C28 -46.6(4) . . . . ?
Fe1 P1 C23 C28 171.5(3) . . . . ?
C21 P1 C23 C24 -167.6(3) . . . . ?
C29 P1 C23 C24 83.7(4) . . . . ?
Fe1 P1 C23 C24 -58.2(4) . . . . ?
C28 C23 C24 C25 -54.7(5) . . . . ?
P1 C23 C24 C25 173.0(3) . . . . ?
C23 C24 C25 C26 55.8(5) . . . . ?
C24 C25 C26 C27 -56.9(5) . . . . ?
C25 C26 C27 C28 57.0(5) . . . . ?
C24 C23 C28 C27 55.1(5) . . . . ?
P1 C23 C28 C27 -173.5(3) . . . . ?
C26 C27 C28 C23 -56.3(5) . . . . ?
C21 P1 C29 C34 -165.3(3) . . . . ?
C23 P1 C29 C34 -59.7(4) . . . . ?
Fe1 P1 C29 C34 78.7(3) . . . . ?
C21 P1 C29 C30 72.4(4) . . . . ?
C23 P1 C29 C30 177.9(3) . . . . ?
Fe1 P1 C29 C30 -43.7(4) . . . . ?
C34 C29 C30 C31 54.0(5) . . . . ?
P1 C29 C30 C31 177.6(3) . . . . ?
C29 C30 C31 C32 -54.7(5) . . . . ?
C30 C31 C32 C33 55.1(5) . . . . ?
C31 C32 C33 C34 -56.8(6) . . . . ?
C30 C29 C34 C33 -54.9(5) . . . . ?
P1 C29 C34 C33 -177.3(3) . . . . ?
C32 C33 C34 C29 57.4(6) . . . . ?
C22 P2 C35 C40 -173.6(3) . . . . ?
C41 P2 C35 C40 -64.9(4) . . . . ?
Fe1 P2 C35 C40 67.6(3) . . . . ?
C22 P2 C35 C36 60.7(4) . . . . ?
C41 P2 C35 C36 169.4(3) . . . . ?
Fe1 P2 C35 C36 -58.2(4) . . . . ?
C40 C35 C36 C37 56.5(5) . . . . ?
P2 C35 C36 C37 -177.5(3) . . . . ?
C35 C36 C37 C38 -55.8(5) . . . . ?
C36 C37 C38 C39 55.3(6) . . . . ?
C37 C38 C39 C40 -55.1(6) . . . . ?
C36 C35 C40 C39 -57.3(5) . . . . ?
P2 C35 C40 C39 175.5(3) . . . . ?
C38 C39 C40 C35 56.4(6) . . . . ?
C22 P2 C41 C42 65.2(4) . . . . ?
C35 P2 C41 C42 -42.3(4) . . . . ?
Fe1 P2 C41 C42 -178.3(3) . . . . ?
C22 P2 C41 C46 -61.0(4) . . . . ?
C35 P2 C41 C46 -168.4(3) . . . . ?
Fe1 P2 C41 C46 55.6(4) . . . . ?
C46 C41 C42 C43 -56.0(5) . . . . ?
P2 C41 C42 C43 177.1(3) . . . . ?
C41 C42 C43 C44 55.0(6) . . . . ?
C42 C43 C44 C45 -55.0(6) . . . . ?
C43 C44 C45 C46 55.9(6) . . . . ?
C42 C41 C46 C45 58.4(5) . . . . ?
P2 C41 C46 C45 -171.9(3) . . . . ?
C44 C45 C46 C41 -58.5(6) . . . . ?
